data_7112899
loop_
_publ_author_name
'Vanchura, 2nd, Britt A'
'Preshlock, Sean M.'
'Roosen, Philipp C.'
'Kallepalli, Venkata A.'
'Staples, Richard J.'
'Maleczka, Jr, Robert E'
'Singleton, Daniel A.'
'Smith, 3rd, Milton R'

_publ_section_title
;
 Electronic effects in iridium C-H borylations: insights from unencumbered
 substrates and variation of boryl ligand substituents.
;
_journal_issue 41
_journal_name_full 'Chemical communications (Cambridge, England)'
_journal_page_first 7724
_journal_page_last 7726
_journal_paper_doi 10.1039/c0cc02041a
_journal_volume 46
_journal_year 2010
_chemical_formula_moiety 'C56 H91 B3 Ir O6 P2, 0.5(C8 H18)'
_chemical_formula_sum 'C60 H100 B3 Ir O6 P2'
_chemical_formula_weight 1203.97
_space_group_IT_number 2
_symmetry_cell_setting triclinic
_symmetry_Int_Tables_number 2
_symmetry_space_group_name_Hall '-P 1'
_symmetry_space_group_name_H-M 'P -1'
_atom_sites_solution_hydrogens geom
_atom_sites_solution_primary direct
_atom_sites_solution_secondary difmap
_audit_creation_method SHELXL-97
_cell_angle_alpha 78.098(2)
_cell_angle_beta 85.375(2)
_cell_angle_gamma 65.636(2)
_cell_formula_units_Z 2
_cell_length_a 14.715(2)
_cell_length_b 14.882(2)
_cell_length_c 17.249(2)
_cell_measurement_reflns_used 8142
_cell_measurement_temperature 173(2)
_cell_measurement_theta_max 26.14
_cell_measurement_theta_min 2.21
_cell_volume 3366.9(8)
_computing_cell_refinement 'APEX2 (BRUKER, V2008.5-0, 2006)'
_computing_data_collection 'COSMO (BRUKER, V1.58, 2006)'
_computing_data_reduction 'SAINT (BRUKER, V7.34A, 2006)'
_computing_molecular_graphics 'SHELXTL (Sheldrick, Acta Cryst. A64 2008, 112-122)'
_computing_publication_material 'SHELXTL (Sheldrick, Acta Cryst. A64 2008, 112-122)'
_computing_structure_refinement 'SHELXL (Sheldrick, Acta Cryst. A64 2008, 112-122)'
_computing_structure_solution 'SHELXS (Sheldrick, Acta Cryst. A64 2008, 112-122)'
_diffrn_ambient_temperature 173(2)
_diffrn_detector_area_resol_mean 836.6
_diffrn_measured_fraction_theta_full 0.987
_diffrn_measured_fraction_theta_max 0.987
_diffrn_measurement_device_type 'Bruker APEX-II CCD'
_diffrn_measurement_method '\w,and/f 0.5 deg'
_diffrn_radiation_monochromator graphite
_diffrn_radiation_probe x-ray
_diffrn_radiation_type MoK\a
_diffrn_radiation_wavelength 0.71073
_diffrn_reflns_av_R_equivalents 0.0792
_diffrn_reflns_av_sigmaI/netI 0.1105
_diffrn_reflns_limit_h_max 17
_diffrn_reflns_limit_h_min -17
_diffrn_reflns_limit_k_max 17
_diffrn_reflns_limit_k_min -17
_diffrn_reflns_limit_l_max 20
_diffrn_reflns_limit_l_min -20
_diffrn_reflns_number 25455
_diffrn_reflns_theta_full 25.00
_diffrn_reflns_theta_max 25.00
_diffrn_reflns_theta_min 1.52
_diffrn_source 'fine-focus sealed tube'
_exptl_absorpt_coefficient_mu 2.072
_exptl_absorpt_correction_T_max 0.7456
_exptl_absorpt_correction_T_min 0.4054
_exptl_absorpt_correction_type multi-scan
_exptl_absorpt_process_details SADABS
_exptl_crystal_colour yellow
_exptl_crystal_density_diffrn 1.188
_exptl_crystal_density_method 'not measured'
_exptl_crystal_description chunk
_exptl_crystal_F_000 1260
_exptl_crystal_size_max 0.190
_exptl_crystal_size_mid 0.090
_exptl_crystal_size_min 0.057
_refine_diff_density_max 2.234
_refine_diff_density_min -1.193
_refine_diff_density_rms 0.152
_refine_ls_extinction_method none
_refine_ls_goodness_of_fit_ref 0.967
_refine_ls_hydrogen_treatment constr
_refine_ls_matrix_type full
_refine_ls_number_parameters 676
_refine_ls_number_reflns 11719
_refine_ls_number_restraints 13
_refine_ls_restrained_S_all 0.972
_refine_ls_R_factor_all 0.0846
_refine_ls_R_factor_gt 0.0670
_refine_ls_shift/su_max 0.001
_refine_ls_shift/su_mean 0.000
_refine_ls_structure_factor_coef Fsqd
_refine_ls_weighting_details 'calc w=1/[\s^2^(Fo^2^)+(0.1120P)^2^+0.0000P] where P=(Fo^2^+2Fc^2^)/3'
_refine_ls_weighting_scheme calc
_refine_ls_wR_factor_gt 0.1740
_refine_ls_wR_factor_ref 0.1883
_reflns_number_gt 8967
_reflns_number_total 11719
_reflns_threshold_expression >2sigma(I)
_cod_data_source_file c0cc02041a.txt
_cod_data_source_block p1b
_cod_depositor_comments
;
The following automatic conversions were performed:

'_exptl_absorpt_correction_type' value 'Multi-scan' changed to
'multi-scan' according to
/usr/data/users/saulius/automatic-downloads/retrospective/RSC/lib/dictionaries/cif_core.dic
dictionary named 'cif_core.dic' version 2.4.2 from 2011-04-26.

Automatic conversion script
Id: cif_fix_values 2281 2013-09-26 08:29:07Z andrius 
;
_cod_original_cell_volume 3366.7(8)
_cod_database_code 7112899

loop_
_symmetry_equiv_pos_as_xyz
'x, y, z'
'-x, -y, -z'

loop_
_atom_site_label
_atom_site_type_symbol
_atom_site_fract_x
_atom_site_fract_y
_atom_site_fract_z
_atom_site_U_iso_or_equiv
_atom_site_adp_type
_atom_site_occupancy
_atom_site_symmetry_multiplicity
_atom_site_calc_flag
_atom_site_refinement_flags
_atom_site_disorder_assembly
_atom_site_disorder_group
Ir1 Ir 0.27474(2) 0.66682(2) 0.064239(16) 0.04530(14) Uani 1 1 d . . .
P1 P 0.27304(16) 0.79297(17) -0.04475(12) 0.0501(5) Uani 1 1 d . A .
P2 P 0.15889(17) 0.65058(18) -0.01217(13) 0.0545(5) Uani 1 1 d . . .
O1 O 0.0981(4) 0.7912(4) 0.1565(3) 0.0513(13) Uani 1 1 d . . .
O2 O 0.2452(4) 0.7892(4) 0.1917(3) 0.0529(13) Uani 1 1 d . . .
O3 O 0.4435(4) 0.7272(4) 0.1075(3) 0.0516(13) Uani 1 1 d . . .
O4 O 0.4447(4) 0.5848(4) 0.1888(3) 0.0523(13) Uani 1 1 d . . .
O5 O 0.3317(4) 0.4539(4) 0.1698(3) 0.0558(14) Uani 1 1 d . . .
O6 O 0.2219(4) 0.5770(4) 0.2337(3) 0.0530(13) Uani 1 1 d . . .
B1 B 0.2014(7) 0.7536(6) 0.1419(4) 0.0423(19) Uani 1 1 d . . .
B2 B 0.3945(7) 0.6605(8) 0.1242(6) 0.052(2) Uani 1 1 d . . .
B3 B 0.2735(7) 0.5595(7) 0.1611(5) 0.0433(19) Uani 1 1 d . . .
C1 C 0.2179(7) 0.7763(7) -0.1308(5) 0.061(2) Uani 1 1 d . . .
H1A H 0.1937 0.8400 -0.1701 0.073 Uiso 1 1 calc R . .
H1B H 0.2699 0.7242 -0.1565 0.073 Uiso 1 1 calc R . .
C2 C 0.1313(7) 0.7452(7) -0.1055(5) 0.066(2) Uani 1 1 d . . .
H2A H 0.1171 0.7171 -0.1481 0.079 Uiso 1 1 calc R . .
H2B H 0.0708 0.8054 -0.0982 0.079 Uiso 1 1 calc R . .
C3 C 0.3911(6) 0.7979(7) -0.0844(5) 0.061(2) Uani 1 1 d . . .
H3A H 0.4183 0.8191 -0.0434 0.073 Uiso 1 1 calc R . .
C4 C 0.3846(8) 0.8734(9) -0.1621(6) 0.085(3) Uani 1 1 d . . .
H4A H 0.4514 0.8699 -0.1773 0.127 Uiso 1 1 calc R . .
H4B H 0.3414 0.9415 -0.1543 0.127 Uiso 1 1 calc R . .
H4C H 0.3567 0.8568 -0.2042 0.127 Uiso 1 1 calc R . .
C5 C 0.4661(7) 0.6950(8) -0.0922(6) 0.070(3) Uani 1 1 d . . .
H5A H 0.5286 0.6988 -0.1130 0.106 Uiso 1 1 calc R . .
H5B H 0.4402 0.6683 -0.1286 0.106 Uiso 1 1 calc R . .
H5C H 0.4783 0.6505 -0.0401 0.106 Uiso 1 1 calc R . .
C6 C 0.1933(7) 0.9242(7) -0.0332(7) 0.073(3) Uani 1 1 d . . .
C7A C 0.0903(16) 0.9545(14) -0.0273(15) 0.082(6) Uani 0.50 1 d P A 1
H7AA H 0.0590 1.0250 -0.0215 0.123 Uiso 0.50 1 calc PR A 1
H7AB H 0.0748 0.9127 0.0191 0.123 Uiso 0.50 1 calc PR A 1
H7AC H 0.0647 0.9470 -0.0752 0.123 Uiso 0.50 1 calc PR A 1
C7B C 0.1377(14) 0.9946(12) -0.0983(10) 0.059(4) Uani 0.50 1 d P A 2
H7BA H 0.1001 1.0596 -0.0824 0.088 Uiso 0.50 1 calc PR A 2
H7BB H 0.0912 0.9712 -0.1162 0.088 Uiso 0.50 1 calc PR A 2
H7BC H 0.1831 1.0020 -0.1415 0.088 Uiso 0.50 1 calc PR A 2
C8 C 0.2388(9) 0.9619(8) 0.0195(7) 0.081(3) Uani 1 1 d . A .
H8A H 0.1941 1.0311 0.0234 0.122 Uiso 1 1 calc R . .
H8B H 0.3029 0.9602 -0.0025 0.122 Uiso 1 1 calc R . .
H8C H 0.2496 0.9192 0.0723 0.122 Uiso 1 1 calc R . .
C9 C 0.0375(7) 0.6456(7) 0.0184(6) 0.067(2) Uani 1 1 d . . .
H9 H 0.0156 0.6200 -0.0227 0.080 Uiso 1 1 calc R . .
C10 C -0.0398(8) 0.7444(9) 0.0254(7) 0.085(3) Uani 1 1 d . . .
H10A H -0.1015 0.7375 0.0446 0.127 Uiso 1 1 calc R . .
H10B H -0.0519 0.7891 -0.0266 0.127 Uiso 1 1 calc R . .
H10C H -0.0177 0.7728 0.0628 0.127 Uiso 1 1 calc R . .
C11 C 0.0495(9) 0.5716(10) 0.0979(8) 0.101(4) Uani 1 1 d . . .
H11A H 0.0754 0.5928 0.1382 0.151 Uiso 1 1 calc R . .
H11B H 0.0961 0.5040 0.0914 0.151 Uiso 1 1 calc R . .
H11C H -0.0155 0.5709 0.1148 0.151 Uiso 1 1 calc R . .
C12 C 0.2347(8) 0.5272(7) -0.0403(6) 0.068(3) Uani 1 1 d . . .
H12 H 0.2301 0.4743 0.0042 0.082 Uiso 1 1 calc R . .
C13 C 0.1988(9) 0.5110(10) -0.1168(7) 0.096(4) Uani 1 1 d . . .
H13A H 0.2085 0.5574 -0.1627 0.143 Uiso 1 1 calc R . .
H13B H 0.1279 0.5239 -0.1120 0.143 Uiso 1 1 calc R . .
H13C H 0.2375 0.4417 -0.1239 0.143 Uiso 1 1 calc R . .
C14 C 0.3440(7) 0.5120(8) -0.0466(6) 0.068(2) Uani 1 1 d . . .
H14A H 0.3860 0.4418 -0.0496 0.101 Uiso 1 1 calc R . .
H14B H 0.3629 0.5284 0.0002 0.101 Uiso 1 1 calc R . .
H14C H 0.3533 0.5560 -0.0944 0.101 Uiso 1 1 calc R . .
C15 C 0.0810(6) 0.8404(6) 0.2188(5) 0.0511(19) Uani 1 1 d . . .
C16 C 0.1708(6) 0.8397(6) 0.2398(5) 0.0512(19) Uani 1 1 d . . .
C17 C 0.1780(7) 0.8845(7) 0.2999(5) 0.056(2) Uani 1 1 d . . .
C18 C 0.0876(7) 0.9283(7) 0.3399(5) 0.060(2) Uani 1 1 d . . .
H18 H 0.0882 0.9598 0.3824 0.071 Uiso 1 1 calc R . .
C19 C -0.0034(7) 0.9280(7) 0.3204(5) 0.060(2) Uani 1 1 d . . .
C20 C -0.0060(7) 0.8828(7) 0.2575(5) 0.060(2) Uani 1 1 d . . .
H20 H -0.0662 0.8818 0.2424 0.072 Uiso 1 1 calc R . .
C21 C 0.2771(7) 0.8832(7) 0.3228(6) 0.064(2) Uani 1 1 d . . .
C22 C 0.3182(8) 0.9328(8) 0.2510(6) 0.079(3) Uani 1 1 d . . .
H22A H 0.2699 1.0020 0.2332 0.118 Uiso 1 1 calc R . .
H22B H 0.3301 0.8951 0.2082 0.118 Uiso 1 1 calc R . .
H22C H 0.3811 0.9333 0.2654 0.118 Uiso 1 1 calc R . .
C23 C 0.2644(8) 0.9400(9) 0.3902(7) 0.081(3) Uani 1 1 d . . .
H23A H 0.3300 0.9319 0.4067 0.122 Uiso 1 1 calc R . .
H23B H 0.2320 0.9130 0.4352 0.122 Uiso 1 1 calc R . .
H23C H 0.2230 1.0115 0.3720 0.122 Uiso 1 1 calc R . .
C24 C 0.3510(7) 0.7732(8) 0.3510(6) 0.074(3) Uani 1 1 d . . .
H24A H 0.3530 0.7331 0.3119 0.111 Uiso 1 1 calc R . .
H24B H 0.3290 0.7459 0.4021 0.111 Uiso 1 1 calc R . .
H24C H 0.4177 0.7707 0.3569 0.111 Uiso 1 1 calc R . .
C25 C -0.0956(7) 0.9731(7) 0.3715(6) 0.066(2) Uani 1 1 d . . .
C26 C -0.1169(8) 1.0816(8) 0.3719(7) 0.085(3) Uani 1 1 d . . .
H26A H -0.1361 1.1215 0.3184 0.128 Uiso 1 1 calc R . .
H26B H -0.0570 1.0857 0.3888 0.128 Uiso 1 1 calc R . .
H26C H -0.1714 1.1077 0.4087 0.128 Uiso 1 1 calc R . .
C27 C -0.0753(8) 0.9120(9) 0.4570(6) 0.085(3) Uani 1 1 d . . .
H27A H -0.0178 0.9157 0.4789 0.128 Uiso 1 1 calc R . .
H27B H -0.0612 0.8418 0.4566 0.128 Uiso 1 1 calc R . .
H27C H -0.1341 0.9399 0.4897 0.128 Uiso 1 1 calc R . .
C28 C -0.1876(7) 0.9679(10) 0.3421(7) 0.091(4) Uani 1 1 d . . .
H28A H -0.2450 0.9997 0.3749 0.136 Uiso 1 1 calc R . .
H28B H -0.1761 0.8975 0.3455 0.136 Uiso 1 1 calc R . .
H28C H -0.2011 1.0033 0.2869 0.136 Uiso 1 1 calc R . .
C29 C 0.5147(6) 0.6962(6) 0.1664(5) 0.0515(19) Uani 1 1 d . . .
C30 C 0.5166(6) 0.6095(6) 0.2150(5) 0.0507(19) Uani 1 1 d . . .
C31 C 0.5782(6) 0.5637(6) 0.2811(5) 0.053(2) Uani 1 1 d . . .
C32 C 0.6392(6) 0.6114(7) 0.2920(5) 0.054(2) Uani 1 1 d . . .
H32 H 0.6851 0.5812 0.3351 0.065 Uiso 1 1 calc R . .
C33 C 0.6378(7) 0.7003(7) 0.2441(5) 0.056(2) Uani 1 1 d . . .
C34 C 0.5747(6) 0.7423(7) 0.1782(5) 0.055(2) Uani 1 1 d . . .
H34 H 0.5733 0.8008 0.1427 0.066 Uiso 1 1 calc R . .
C35 C 0.5796(7) 0.4679(7) 0.3355(5) 0.061(2) Uani 1 1 d . . .
C36 C 0.4751(7) 0.4925(8) 0.3727(6) 0.069(2) Uani 1 1 d . . .
H36A H 0.4618 0.5421 0.4064 0.103 Uiso 1 1 calc R . .
H36B H 0.4724 0.4311 0.4048 0.103 Uiso 1 1 calc R . .
H36C H 0.4247 0.5199 0.3305 0.103 Uiso 1 1 calc R . .
C37 C 0.6030(8) 0.3836(7) 0.2870(6) 0.073(3) Uani 1 1 d . . .
H37A H 0.5544 0.4077 0.2438 0.110 Uiso 1 1 calc R . .
H37B H 0.5989 0.3243 0.3218 0.110 Uiso 1 1 calc R . .
H37C H 0.6703 0.3657 0.2650 0.110 Uiso 1 1 calc R . .
C38 C 0.6559(8) 0.4286(8) 0.4028(6) 0.077(3) Uani 1 1 d . . .
H38A H 0.7231 0.4117 0.3806 0.116 Uiso 1 1 calc R . .
H38B H 0.6524 0.3683 0.4364 0.116 Uiso 1 1 calc R . .
H38C H 0.6412 0.4804 0.4346 0.116 Uiso 1 1 calc R . .
C39 C 0.7018(7) 0.7528(7) 0.2624(5) 0.062(2) Uani 1 1 d . . .
C40 C 0.7660(12) 0.6983(11) 0.3341(10) 0.132(6) Uani 1 1 d . . .
H40A H 0.8127 0.6315 0.3258 0.198 Uiso 1 1 calc R . .
H40B H 0.7240 0.6914 0.3801 0.198 Uiso 1 1 calc R . .
H40C H 0.8035 0.7363 0.3437 0.198 Uiso 1 1 calc R . .
C41 C 0.7555(13) 0.7783(15) 0.1939(8) 0.149(7) Uani 1 1 d . . .
H41A H 0.8070 0.7962 0.2105 0.224 Uiso 1 1 calc R . .
H41B H 0.7091 0.8354 0.1571 0.224 Uiso 1 1 calc R . .
H41C H 0.7869 0.7205 0.1675 0.224 Uiso 1 1 calc R . .
C42 C 0.6276(11) 0.8603(11) 0.2798(10) 0.119(5) Uani 1 1 d . . .
H42A H 0.6649 0.8891 0.3038 0.178 Uiso 1 1 calc R . .
H42B H 0.5754 0.8529 0.3163 0.178 Uiso 1 1 calc R . .
H42C H 0.5969 0.9049 0.2301 0.178 Uiso 1 1 calc R . .
C43 C 0.3203(7) 0.4116(6) 0.2476(5) 0.053(2) Uani 1 1 d . . .
C44 C 0.2537(6) 0.4852(6) 0.2851(5) 0.0512(19) Uani 1 1 d . . .
C45 C 0.2274(6) 0.4655(6) 0.3638(5) 0.0505(19) Uani 1 1 d . . .
C46 C 0.2764(7) 0.3642(7) 0.4014(5) 0.057(2) Uani 1 1 d . . .
H46 H 0.2612 0.3462 0.4554 0.069 Uiso 1 1 calc R . .
C47 C 0.3456(7) 0.2890(7) 0.3648(5) 0.064(2) Uani 1 1 d . . .
C48 C 0.3676(7) 0.3135(7) 0.2844(5) 0.058(2) Uani 1 1 d . . .
H48 H 0.4132 0.2641 0.2568 0.069 Uiso 1 1 calc R . .
C49 C 0.1518(7) 0.5467(7) 0.4047(5) 0.058(2) Uani 1 1 d . . .
C50 C 0.1901(7) 0.6290(7) 0.4040(6) 0.066(2) Uani 1 1 d . . .
H50A H 0.1403 0.6829 0.4284 0.099 Uiso 1 1 calc R . .
H50B H 0.2015 0.6565 0.3492 0.099 Uiso 1 1 calc R . .
H50C H 0.2527 0.6000 0.4340 0.099 Uiso 1 1 calc R . .
C51 C 0.0511(7) 0.5941(8) 0.3599(6) 0.071(3) Uani 1 1 d . . .
H51A H 0.0243 0.5432 0.3629 0.107 Uiso 1 1 calc R . .
H51B H 0.0612 0.6197 0.3043 0.107 Uiso 1 1 calc R . .
H51C H 0.0039 0.6496 0.3841 0.107 Uiso 1 1 calc R . .
C52 C 0.1328(8) 0.5067(9) 0.4895(6) 0.077(3) Uani 1 1 d . . .
H52A H 0.1125 0.4513 0.4911 0.116 Uiso 1 1 calc R . .
H52B H 0.0796 0.5605 0.5117 0.116 Uiso 1 1 calc R . .
H52C H 0.1939 0.4822 0.5208 0.116 Uiso 1 1 calc R . .
C53 C 0.3980(8) 0.1824(7) 0.4141(6) 0.072(3) Uani 1 1 d . . .
C54 C 0.3233(9) 0.1481(8) 0.4615(7) 0.087(3) Uani 1 1 d . . .
H54A H 0.3575 0.0781 0.4886 0.131 Uiso 1 1 calc R . .
H54B H 0.2720 0.1532 0.4259 0.131 Uiso 1 1 calc R . .
H54C H 0.2919 0.1907 0.5008 0.131 Uiso 1 1 calc R . .
C55 C 0.4715(9) 0.1848(9) 0.4701(8) 0.104(4) Uani 1 1 d . . .
H55A H 0.4356 0.2330 0.5045 0.156 Uiso 1 1 calc R . .
H55B H 0.5212 0.2050 0.4392 0.156 Uiso 1 1 calc R . .
H55C H 0.5052 0.1178 0.5026 0.156 Uiso 1 1 calc R . .
C56 C 0.4542(12) 0.1048(9) 0.3607(8) 0.115(5) Uani 1 1 d . . .
H56A H 0.4855 0.0378 0.3937 0.173 Uiso 1 1 calc R . .
H56B H 0.5058 0.1228 0.3308 0.173 Uiso 1 1 calc R . .
H56C H 0.4071 0.1047 0.3238 0.173 Uiso 1 1 calc R . .
C1S C 0.952(3) 0.713(4) 0.697(2) 0.27(3) Uiso 0.50 1 d PD . .
H1SA H 1.0046 0.6532 0.6848 0.404 Uiso 0.50 1 d PR . .
H1SB H 0.9027 0.7419 0.6560 0.404 Uiso 0.50 1 d PR . .
H1SC H 0.9790 0.7604 0.7019 0.404 Uiso 0.50 1 d PR . .
C2S C 0.909(2) 0.697(3) 0.777(2) 0.178(16) Uiso 0.50 1 d PD . .
H2SA H 0.9612 0.6650 0.8163 0.213 Uiso 0.50 1 d PR . .
H2SB H 0.8861 0.6468 0.7711 0.213 Uiso 0.50 1 d PR . .
C3S C 0.817(3) 0.765(3) 0.802(2) 0.24(2) Uiso 0.50 1 d PD . .
H3SA H 0.7699 0.8036 0.7602 0.290 Uiso 0.50 1 d PR . .
H3SB H 0.8432 0.8088 0.8164 0.290 Uiso 0.50 1 d PR . .
C4S C 0.764(2) 0.7389(19) 0.8798(16) 0.140(11) Uiso 0.50 1 d PD . .
H4SA H 0.8019 0.7223 0.9274 0.168 Uiso 0.50 1 d PR . .
H4SB H 0.7531 0.6812 0.8746 0.168 Uiso 0.50 1 d PR . .
C5S C 0.666(2) 0.825(2) 0.8870(17) 0.173(15) Uiso 0.50 1 d PD . .
H5SA H 0.6174 0.8097 0.8653 0.208 Uiso 0.50 1 d PR . .
H5SB H 0.6705 0.8816 0.8510 0.208 Uiso 0.50 1 d PR . .
C6S C 0.624(2) 0.8597(19) 0.9603(15) 0.130(10) Uiso 0.50 1 d PD . .
H6SA H 0.6772 0.8561 0.9908 0.156 Uiso 0.50 1 d PR . .
H6SB H 0.5981 0.8131 0.9901 0.156 Uiso 0.50 1 d PR . .
C7S C 0.544(2) 0.958(2) 0.9577(17) 0.121(10) Uiso 0.50 1 d PD . .
H7SA H 0.4930 0.9617 0.9245 0.146 Uiso 0.50 1 d PR . .
H7SB H 0.5716 1.0037 0.9296 0.146 Uiso 0.50 1 d PR . .
C8S C 0.494(3) 0.999(3) 1.027(2) 0.149(14) Uiso 0.50 1 d PD . .
H8SA H 0.4448 1.0661 1.0116 0.224 Uiso 0.50 1 d PR . .
H8SB H 0.4628 0.9570 1.0559 0.224 Uiso 0.50 1 d PR . .
H8SC H 0.5427 0.9998 1.0611 0.224 Uiso 0.50 1 d PR . .

loop_
_atom_site_aniso_label
_atom_site_aniso_U_11
_atom_site_aniso_U_22
_atom_site_aniso_U_33
_atom_site_aniso_U_23
_atom_site_aniso_U_13
_atom_site_aniso_U_12
Ir1 0.0481(2) 0.0481(2) 0.03880(19) -0.00539(13) -0.00551(13) -0.01891(15)
P1 0.0522(12) 0.0518(12) 0.0432(11) -0.0060(9) -0.0056(9) -0.0185(10)
P2 0.0559(13) 0.0563(13) 0.0517(12) -0.0076(10) -0.0098(10) -0.0225(11)
O1 0.047(3) 0.053(3) 0.052(3) -0.015(3) -0.009(2) -0.015(3)
O2 0.051(3) 0.059(3) 0.051(3) -0.014(3) -0.002(3) -0.023(3)
O3 0.053(3) 0.065(4) 0.042(3) -0.006(3) -0.006(2) -0.029(3)
O4 0.059(3) 0.057(3) 0.040(3) -0.003(3) -0.012(3) -0.024(3)
O5 0.069(4) 0.047(3) 0.048(3) -0.003(3) -0.005(3) -0.021(3)
O6 0.057(3) 0.055(3) 0.047(3) -0.009(3) 0.001(3) -0.025(3)
B1 0.059(6) 0.041(5) 0.025(4) -0.005(3) -0.002(4) -0.019(4)
B2 0.050(5) 0.056(6) 0.050(5) -0.013(4) -0.004(4) -0.020(5)
B3 0.053(5) 0.048(5) 0.036(4) -0.006(4) -0.003(4) -0.028(4)
C1 0.068(6) 0.063(6) 0.045(5) 0.006(4) -0.018(4) -0.026(5)
C2 0.063(6) 0.068(6) 0.059(5) -0.008(5) -0.016(4) -0.020(5)
C3 0.054(5) 0.063(5) 0.059(5) 0.006(4) -0.007(4) -0.025(4)
C4 0.076(7) 0.099(8) 0.066(6) 0.019(6) -0.002(5) -0.038(6)
C5 0.057(6) 0.088(7) 0.058(5) -0.009(5) 0.001(4) -0.024(5)
C6 0.059(6) 0.060(6) 0.088(7) -0.026(5) -0.010(5) -0.006(5)
C7A 0.075(14) 0.046(11) 0.116(18) -0.020(11) -0.012(13) -0.012(10)
C7B 0.070(11) 0.034(8) 0.055(10) -0.001(7) -0.019(9) -0.004(8)
C8 0.092(8) 0.060(6) 0.095(8) -0.019(6) -0.013(6) -0.031(6)
C9 0.058(6) 0.066(6) 0.083(7) -0.022(5) -0.006(5) -0.027(5)
C10 0.076(7) 0.089(8) 0.087(8) -0.022(6) 0.002(6) -0.029(6)
C11 0.080(8) 0.098(9) 0.123(11) 0.001(8) 0.015(7) -0.048(7)
C12 0.088(7) 0.053(5) 0.068(6) -0.023(5) 0.010(5) -0.031(5)
C13 0.090(8) 0.108(9) 0.103(9) -0.055(8) -0.004(7) -0.038(7)
C14 0.069(6) 0.068(6) 0.061(6) -0.018(5) -0.004(5) -0.021(5)
C15 0.051(5) 0.046(4) 0.052(5) -0.011(4) -0.009(4) -0.013(4)
C16 0.052(5) 0.047(5) 0.057(5) -0.007(4) -0.005(4) -0.022(4)
C17 0.063(5) 0.059(5) 0.051(5) -0.012(4) -0.003(4) -0.029(4)
C18 0.061(6) 0.064(6) 0.059(5) -0.022(4) 0.003(4) -0.027(5)
C19 0.055(5) 0.064(6) 0.063(5) -0.019(4) 0.002(4) -0.023(4)
C20 0.052(5) 0.062(5) 0.070(6) -0.029(5) 0.000(4) -0.018(4)
C21 0.050(5) 0.073(6) 0.074(6) -0.029(5) 0.001(4) -0.024(5)
C22 0.078(7) 0.090(8) 0.090(8) -0.028(6) 0.001(6) -0.051(6)
C23 0.073(7) 0.098(8) 0.091(8) -0.045(7) -0.005(6) -0.040(6)
C24 0.059(6) 0.091(7) 0.072(6) -0.022(6) -0.010(5) -0.024(5)
C25 0.047(5) 0.074(6) 0.073(6) -0.027(5) 0.002(4) -0.015(4)
C26 0.070(7) 0.086(8) 0.102(8) -0.042(7) 0.006(6) -0.024(6)
C27 0.076(7) 0.107(9) 0.067(7) -0.019(6) 0.011(5) -0.032(6)
C28 0.052(6) 0.136(11) 0.093(8) -0.063(8) 0.009(5) -0.029(6)
C29 0.050(5) 0.059(5) 0.040(4) -0.005(4) -0.010(4) -0.017(4)
C30 0.052(5) 0.057(5) 0.045(4) -0.007(4) -0.003(4) -0.024(4)
C31 0.056(5) 0.058(5) 0.043(4) -0.005(4) -0.006(4) -0.024(4)
C32 0.045(5) 0.067(6) 0.052(5) -0.010(4) -0.007(4) -0.024(4)
C33 0.059(5) 0.064(5) 0.048(5) -0.003(4) -0.008(4) -0.031(4)
C34 0.057(5) 0.067(6) 0.042(4) -0.004(4) -0.001(4) -0.030(4)
C35 0.069(6) 0.068(6) 0.045(5) -0.003(4) -0.009(4) -0.030(5)
C36 0.068(6) 0.077(7) 0.060(6) -0.001(5) -0.001(5) -0.034(5)
C37 0.097(8) 0.056(6) 0.060(6) 0.004(4) -0.016(5) -0.028(5)
C38 0.087(7) 0.075(7) 0.066(6) 0.011(5) -0.027(5) -0.034(6)
C39 0.067(6) 0.075(6) 0.056(5) -0.007(5) -0.006(4) -0.041(5)
C40 0.147(13) 0.113(11) 0.164(14) 0.023(10) -0.088(11) -0.087(10)
C41 0.188(16) 0.25(2) 0.106(11) -0.016(12) 0.004(10) -0.190(17)
C42 0.126(12) 0.110(11) 0.149(13) -0.021(10) -0.024(10) -0.073(10)
C43 0.064(5) 0.052(5) 0.047(5) -0.008(4) -0.004(4) -0.027(4)
C44 0.053(5) 0.052(5) 0.050(5) 0.000(4) -0.009(4) -0.025(4)
C45 0.050(5) 0.059(5) 0.046(4) -0.001(4) -0.002(4) -0.030(4)
C46 0.065(5) 0.063(6) 0.048(5) 0.000(4) -0.006(4) -0.033(5)
C47 0.074(6) 0.053(5) 0.060(5) 0.011(4) -0.013(5) -0.029(5)
C48 0.067(6) 0.056(5) 0.051(5) -0.010(4) -0.003(4) -0.026(4)
C49 0.057(5) 0.070(6) 0.046(5) -0.001(4) -0.003(4) -0.029(5)
C50 0.065(6) 0.070(6) 0.062(6) -0.017(5) 0.000(5) -0.024(5)
C51 0.062(6) 0.079(7) 0.064(6) -0.008(5) -0.007(5) -0.021(5)
C52 0.078(7) 0.098(8) 0.054(5) -0.003(5) 0.012(5) -0.041(6)
C53 0.080(7) 0.056(6) 0.068(6) 0.009(5) -0.007(5) -0.022(5)
C54 0.110(9) 0.062(6) 0.076(7) 0.010(5) 0.000(6) -0.033(6)
C55 0.088(8) 0.086(8) 0.126(11) 0.025(8) -0.029(8) -0.040(7)
C56 0.150(13) 0.063(7) 0.095(9) 0.010(6) 0.022(9) -0.022(8)

loop_
_atom_type_symbol
_atom_type_description
_atom_type_scat_dispersion_real
_atom_type_scat_dispersion_imag
_atom_type_scat_source
C C 0.0033 0.0016 'International Tables Vol C Tables 4.2.6.8 and 6.1.1.4'
H H 0.0000 0.0000 'International Tables Vol C Tables 4.2.6.8 and 6.1.1.4'
B B 0.0013 0.0007 'International Tables Vol C Tables 4.2.6.8 and 6.1.1.4'
O O 0.0106 0.0060 'International Tables Vol C Tables 4.2.6.8 and 6.1.1.4'
P P 0.1023 0.0942 'International Tables Vol C Tables 4.2.6.8 and 6.1.1.4'
Ir Ir -1.4442 7.9887 'International Tables Vol C Tables 4.2.6.8 and 6.1.1.4'

loop_
_geom_angle_atom_site_label_1
_geom_angle_atom_site_label_2
_geom_angle_atom_site_label_3
_geom_angle
_geom_angle_site_symmetry_1
_geom_angle_site_symmetry_3
_geom_angle_publ_flag
B1 Ir1 B3 79.4(3) . . y
B1 Ir1 B2 80.4(4) . . y
B3 Ir1 B2 82.6(4) . . y
B1 Ir1 P2 109.0(3) . . y
B3 Ir1 P2 96.4(2) . . y
B2 Ir1 P2 170.3(3) . . y
B1 Ir1 P1 99.0(2) . . y
B3 Ir1 P1 178.4(3) . . y
B2 Ir1 P1 97.4(3) . . y
P2 Ir1 P1 83.87(8) . . y
C3 P1 C1 103.0(4) . . ?
C3 P1 C6 104.3(5) . . ?
C1 P1 C6 104.2(5) . . ?
C3 P1 Ir1 120.0(3) . . ?
C1 P1 Ir1 108.2(3) . . ?
C6 P1 Ir1 115.5(4) . . ?
C9 P2 C2 104.5(5) . . ?
C9 P2 C12 104.7(4) . . ?
C2 P2 C12 106.2(5) . . ?
C9 P2 Ir1 128.5(3) . . ?
C2 P2 Ir1 109.9(3) . . ?
C12 P2 Ir1 101.0(3) . . ?
C15 O1 B1 107.2(6) . . ?
C16 O2 B1 106.7(6) . . ?
C29 O3 B2 106.7(6) . . ?
C30 O4 B2 107.7(6) . . ?
C43 O5 B3 106.7(6) . . ?
C44 O6 B3 106.7(6) . . ?
O1 B1 O2 108.1(6) . . ?
O1 B1 Ir1 126.8(6) . . ?
O2 B1 Ir1 125.1(6) . . ?
O4 B2 O3 107.2(7) . . ?
O4 B2 Ir1 124.9(7) . . ?
O3 B2 Ir1 127.8(7) . . ?
O6 B3 O5 107.4(6) . . ?
O6 B3 Ir1 126.8(6) . . ?
O5 B3 Ir1 125.6(6) . . ?
C2 C1 P1 111.3(6) . . ?
C2 C1 H1A 109.4 . . ?
P1 C1 H1A 109.4 . . ?
C2 C1 H1B 109.4 . . ?
P1 C1 H1B 109.4 . . ?
H1A C1 H1B 108.0 . . ?
C1 C2 P2 112.1(6) . . ?
C1 C2 H2A 109.2 . . ?
P2 C2 H2A 109.2 . . ?
C1 C2 H2B 109.2 . . ?
P2 C2 H2B 109.2 . . ?
H2A C2 H2B 107.9 . . ?
C5 C3 C4 110.3(8) . . ?
C5 C3 P1 110.5(6) . . ?
C4 C3 P1 116.6(6) . . ?
C5 C3 H3A 106.2 . . ?
C4 C3 H3A 106.2 . . ?
P1 C3 H3A 106.2 . . ?
C3 C4 H4A 109.5 . . ?
C3 C4 H4B 109.5 . . ?
H4A C4 H4B 109.5 . . ?
C3 C4 H4C 109.5 . . ?
H4A C4 H4C 109.5 . . ?
H4B C4 H4C 109.5 . . ?
C3 C5 H5A 109.5 . . ?
C3 C5 H5B 109.5 . . ?
H5A C5 H5B 109.5 . . ?
C3 C5 H5C 109.5 . . ?
H5A C5 H5C 109.5 . . ?
H5B C5 H5C 109.5 . . ?
C7A C6 C7B 64.7(13) . . ?
C7A C6 C8 115.9(12) . . ?
C7B C6 C8 116.5(11) . . ?
C7A C6 P1 119.2(11) . . ?
C7B C6 P1 119.7(9) . . ?
C8 C6 P1 112.8(7) . . ?
C6 C7A H7AA 109.5 . . ?
C6 C7A H7AB 109.5 . . ?
H7AA C7A H7AB 109.5 . . ?
C6 C7A H7AC 109.5 . . ?
H7AA C7A H7AC 109.5 . . ?
H7AB C7A H7AC 109.5 . . ?
C6 C7B H7BA 109.5 . . ?
C6 C7B H7BB 109.5 . . ?
H7BA C7B H7BB 109.5 . . ?
C6 C7B H7BC 109.5 . . ?
H7BA C7B H7BC 109.5 . . ?
H7BB C7B H7BC 109.5 . . ?
C6 C8 H8A 109.5 . . ?
C6 C8 H8B 109.5 . . ?
H8A C8 H8B 109.5 . . ?
C6 C8 H8C 109.5 . . ?
H8A C8 H8C 109.5 . . ?
H8B C8 H8C 109.5 . . ?
C10 C9 C11 109.9(9) . . ?
C10 C9 P2 112.4(7) . . ?
C11 C9 P2 109.8(7) . . ?
C10 C9 H9 108.2 . . ?
C11 C9 H9 108.2 . . ?
P2 C9 H9 108.2 . . ?
C9 C10 H10A 109.5 . . ?
C9 C10 H10B 109.5 . . ?
H10A C10 H10B 109.5 . . ?
C9 C10 H10C 109.5 . . ?
H10A C10 H10C 109.5 . . ?
H10B C10 H10C 109.5 . . ?
C9 C11 H11A 109.5 . . ?
C9 C11 H11B 109.5 . . ?
H11A C11 H11B 109.5 . . ?
C9 C11 H11C 109.5 . . ?
H11A C11 H11C 109.5 . . ?
H11B C11 H11C 109.5 . . ?
C14 C12 C13 111.2(8) . . ?
C14 C12 P2 109.2(6) . . ?
C13 C12 P2 114.7(8) . . ?
C14 C12 H12 107.1 . . ?
C13 C12 H12 107.1 . . ?
P2 C12 H12 107.1 . . ?
C12 C13 H13A 109.5 . . ?
C12 C13 H13B 109.5 . . ?
H13A C13 H13B 109.5 . . ?
C12 C13 H13C 109.5 . . ?
H13A C13 H13C 109.5 . . ?
H13B C13 H13C 109.5 . . ?
C12 C14 H14A 109.5 . . ?
C12 C14 H14B 109.5 . . ?
H14A C14 H14B 109.5 . . ?
C12 C14 H14C 109.5 . . ?
H14A C14 H14C 109.5 . . ?
H14B C14 H14C 109.5 . . ?
C20 C15 O1 128.6(7) . . ?
C20 C15 C16 122.8(7) . . ?
O1 C15 C16 108.5(7) . . ?
O2 C16 C17 128.2(7) . . ?
O2 C16 C15 109.2(7) . . ?
C17 C16 C15 122.6(8) . . ?
C16 C17 C18 114.4(8) . . ?
C16 C17 C21 122.3(8) . . ?
C18 C17 C21 123.3(7) . . ?
C19 C18 C17 123.7(8) . . ?
C19 C18 H18 118.2 . . ?
C17 C18 H18 118.2 . . ?
C20 C19 C18 119.1(8) . . ?
C20 C19 C25 122.1(8) . . ?
C18 C19 C25 118.7(8) . . ?
C15 C20 C19 117.4(8) . . ?
C15 C20 H20 121.3 . . ?
C19 C20 H20 121.3 . . ?
C22 C21 C23 108.6(8) . . ?
C22 C21 C17 108.9(8) . . ?
C23 C21 C17 111.9(7) . . ?
C22 C21 C24 110.5(8) . . ?
C23 C21 C24 108.0(8) . . ?
C17 C21 C24 109.0(8) . . ?
C21 C22 H22A 109.5 . . ?
C21 C22 H22B 109.5 . . ?
H22A C22 H22B 109.5 . . ?
C21 C22 H22C 109.5 . . ?
H22A C22 H22C 109.5 . . ?
H22B C22 H22C 109.5 . . ?
C21 C23 H23A 109.5 . . ?
C21 C23 H23B 109.5 . . ?
H23A C23 H23B 109.5 . . ?
C21 C23 H23C 109.5 . . ?
H23A C23 H23C 109.5 . . ?
H23B C23 H23C 109.5 . . ?
C21 C24 H24A 109.5 . . ?
C21 C24 H24B 109.5 . . ?
H24A C24 H24B 109.5 . . ?
C21 C24 H24C 109.5 . . ?
H24A C24 H24C 109.5 . . ?
H24B C24 H24C 109.5 . . ?
C26 C25 C28 109.1(9) . . ?
C26 C25 C19 110.0(8) . . ?
C28 C25 C19 112.1(7) . . ?
C26 C25 C27 109.5(9) . . ?
C28 C25 C27 107.0(9) . . ?
C19 C25 C27 109.1(8) . . ?
C25 C26 H26A 109.5 . . ?
C25 C26 H26B 109.5 . . ?
H26A C26 H26B 109.5 . . ?
C25 C26 H26C 109.5 . . ?
H26A C26 H26C 109.5 . . ?
H26B C26 H26C 109.5 . . ?
C25 C27 H27A 109.5 . . ?
C25 C27 H27B 109.5 . . ?
H27A C27 H27B 109.5 . . ?
C25 C27 H27C 109.5 . . ?
H27A C27 H27C 109.5 . . ?
H27B C27 H27C 109.5 . . ?
C25 C28 H28A 109.5 . . ?
C25 C28 H28B 109.5 . . ?
H28A C28 H28B 109.5 . . ?
C25 C28 H28C 109.5 . . ?
H28A C28 H28C 109.5 . . ?
H28B C28 H28C 109.5 . . ?
C34 C29 C30 122.9(7) . . ?
C34 C29 O3 127.6(8) . . ?
C30 C29 O3 109.5(7) . . ?
C29 C30 C31 122.1(7) . . ?
C29 C30 O4 108.5(7) . . ?
C31 C30 O4 129.2(8) . . ?
C30 C31 C32 114.2(8) . . ?
C30 C31 C35 122.0(7) . . ?
C32 C31 C35 123.8(7) . . ?
C31 C32 C33 124.9(8) . . ?
C31 C32 H32 117.6 . . ?
C33 C32 H32 117.6 . . ?
C34 C33 C32 118.0(8) . . ?
C34 C33 C39 119.6(8) . . ?
C32 C33 C39 122.4(7) . . ?
C29 C34 C33 117.8(8) . . ?
C29 C34 H34 121.1 . . ?
C33 C34 H34 121.1 . . ?
C38 C35 C31 113.0(8) . . ?
C38 C35 C36 108.1(8) . . ?
C31 C35 C36 107.8(7) . . ?
C38 C35 C37 108.6(8) . . ?
C31 C35 C37 110.3(7) . . ?
C36 C35 C37 109.1(8) . . ?
C35 C36 H36A 109.5 . . ?
C35 C36 H36B 109.5 . . ?
H36A C36 H36B 109.5 . . ?
C35 C36 H36C 109.5 . . ?
H36A C36 H36C 109.5 . . ?
H36B C36 H36C 109.5 . . ?
C35 C37 H37A 109.5 . . ?
C35 C37 H37B 109.5 . . ?
H37A C37 H37B 109.5 . . ?
C35 C37 H37C 109.5 . . ?
H37A C37 H37C 109.5 . . ?
H37B C37 H37C 109.5 . . ?
C35 C38 H38A 109.5 . . ?
C35 C38 H38B 109.5 . . ?
H38A C38 H38B 109.5 . . ?
C35 C38 H38C 109.5 . . ?
H38A C38 H38C 109.5 . . ?
H38B C38 H38C 109.5 . . ?
C41 C39 C40 113.5(11) . . ?
C41 C39 C33 112.2(8) . . ?
C40 C39 C33 113.2(8) . . ?
C41 C39 C42 102.6(12) . . ?
C40 C39 C42 107.0(10) . . ?
C33 C39 C42 107.4(8) . . ?
C39 C40 H40A 109.5 . . ?
C39 C40 H40B 109.5 . . ?
H40A C40 H40B 109.5 . . ?
C39 C40 H40C 109.5 . . ?
H40A C40 H40C 109.5 . . ?
H40B C40 H40C 109.5 . . ?
C39 C41 H41A 109.5 . . ?
C39 C41 H41B 109.5 . . ?
H41A C41 H41B 109.5 . . ?
C39 C41 H41C 109.5 . . ?
H41A C41 H41C 109.5 . . ?
H41B C41 H41C 109.5 . . ?
C39 C42 H42A 109.5 . . ?
C39 C42 H42B 109.5 . . ?
H42A C42 H42B 109.5 . . ?
C39 C42 H42C 109.5 . . ?
H42A C42 H42C 109.5 . . ?
H42B C42 H42C 109.5 . . ?
C48 C43 C44 123.4(8) . . ?
C48 C43 O5 127.5(8) . . ?
C44 C43 O5 109.1(7) . . ?
C43 C44 O6 109.9(7) . . ?
C43 C44 C45 122.4(8) . . ?
O6 C44 C45 127.7(8) . . ?
C44 C45 C46 114.0(8) . . ?
C44 C45 C49 122.3(8) . . ?
C46 C45 C49 123.7(7) . . ?
C47 C46 C45 124.5(8) . . ?
C47 C46 H46 117.8 . . ?
C45 C46 H46 117.8 . . ?
C46 C47 C48 118.8(8) . . ?
C46 C47 C53 119.2(8) . . ?
C48 C47 C53 122.1(9) . . ?
C43 C48 C47 117.1(8) . . ?
C43 C48 H48 121.5 . . ?
C47 C48 H48 121.5 . . ?
C52 C49 C45 112.7(8) . . ?
C52 C49 C50 108.6(8) . . ?
C45 C49 C50 109.2(7) . . ?
C52 C49 C51 107.6(8) . . ?
C45 C49 C51 109.7(7) . . ?
C50 C49 C51 109.0(8) . . ?
C49 C50 H50A 109.5 . . ?
C49 C50 H50B 109.5 . . ?
H50A C50 H50B 109.5 . . ?
C49 C50 H50C 109.5 . . ?
H50A C50 H50C 109.5 . . ?
H50B C50 H50C 109.5 . . ?
C49 C51 H51A 109.5 . . ?
C49 C51 H51B 109.5 . . ?
H51A C51 H51B 109.5 . . ?
C49 C51 H51C 109.5 . . ?
H51A C51 H51C 109.5 . . ?
H51B C51 H51C 109.5 . . ?
C49 C52 H52A 109.5 . . ?
C49 C52 H52B 109.5 . . ?
H52A C52 H52B 109.5 . . ?
C49 C52 H52C 109.5 . . ?
H52A C52 H52C 109.5 . . ?
H52B C52 H52C 109.5 . . ?
C54 C53 C55 109.6(9) . . ?
C54 C53 C47 110.9(9) . . ?
C55 C53 C47 108.1(9) . . ?
C54 C53 C56 107.1(10) . . ?
C55 C53 C56 109.6(11) . . ?
C47 C53 C56 111.6(9) . . ?
C53 C54 H54A 109.5 . . ?
C53 C54 H54B 109.5 . . ?
H54A C54 H54B 109.5 . . ?
C53 C54 H54C 109.5 . . ?
H54A C54 H54C 109.5 . . ?
H54B C54 H54C 109.5 . . ?
C53 C55 H55A 109.5 . . ?
C53 C55 H55B 109.5 . . ?
H55A C55 H55B 109.5 . . ?
C53 C55 H55C 109.5 . . ?
H55A C55 H55C 109.5 . . ?
H55B C55 H55C 109.5 . . ?
C53 C56 H56A 109.5 . . ?
C53 C56 H56B 109.5 . . ?
H56A C56 H56B 109.5 . . ?
C53 C56 H56C 109.5 . . ?
H56A C56 H56C 109.5 . . ?
H56B C56 H56C 109.5 . . ?
C2S C1S H1SA 113.1 . . ?
C2S C1S H1SB 112.8 . . ?
H1SA C1S H1SB 109.5 . . ?
C2S C1S H1SC 102.2 . . ?
H1SA C1S H1SC 109.5 . . ?
H1SB C1S H1SC 109.5 . . ?
C3S C2S C1S 124(2) . . ?
C3S C2S H2SA 115.4 . . ?
C1S C2S H2SA 110.2 . . ?
C3S C2S H2SB 96.5 . . ?
C1S C2S H2SB 99.9 . . ?
H2SA C2S H2SB 106.8 . . ?
C2S C3S C4S 123(2) . . ?
C2S C3S H3SA 113.9 . . ?
C4S C3S H3SA 111.2 . . ?
C2S C3S H3SB 95.9 . . ?
C4S C3S H3SB 102.1 . . ?
H3SA C3S H3SB 106.8 . . ?
C5S C4S C3S 109.9(18) . . ?
C5S C4S H4SA 108.4 . . ?
C3S C4S H4SA 114.9 . . ?
C5S C4S H4SB 109.8 . . ?
C3S C4S H4SB 105.5 . . ?
H4SA C4S H4SB 108.2 . . ?
C6S C5S C4S 126(2) . . ?
C6S C5S H5SA 105.9 . . ?
C4S C5S H5SA 105.7 . . ?
C6S C5S H5SB 106.5 . . ?
C4S C5S H5SB 105.3 . . ?
H5SA C5S H5SB 106.4 . . ?
C7S C6S C5S 120.4(19) . . ?
C7S C6S H6SA 107.5 . . ?
C5S C6S H6SA 107.3 . . ?
C7S C6S H6SB 105.7 . . ?
C5S C6S H6SB 108.1 . . ?
H6SA C6S H6SB 107.1 . . ?
C8S C7S C6S 158(6) 2_677 . ?
C8S C7S C8S 34(6) 2_677 . ?
C6S C7S C8S 124.9(19) . . ?
C8S C7S H7SA 86.6 2_677 . ?
C6S C7S H7SA 106.4 . . ?
C8S C7S H7SA 106.7 . . ?
C8S C7S H7SB 87.1 2_677 . ?
C6S C7S H7SB 104.9 . . ?
C8S C7S H7SB 106.1 . . ?
H7SA C7S H7SB 106.7 . . ?
C7S C8S C8S 121(9) 2_677 2_677 ?
C7S C8S C7S 146(6) 2_677 . ?
C8S C8S C7S 25(3) 2_677 . ?
C7S C8S H8SA 36.1 2_677 . ?
C8S C8S H8SA 84.8 2_677 . ?
C7S C8S H8SA 110.3 . . ?
C7S C8S H8SB 89.2 2_677 . ?
C8S C8S H8SB 119.2 2_677 . ?
C7S C8S H8SB 108.7 . . ?
H8SA C8S H8SB 109.5 . . ?
C7S C8S H8SC 89.7 2_677 . ?
C8S C8S H8SC 120.7 2_677 . ?
C7S C8S H8SC 109.4 . . ?
H8SA C8S H8SC 109.5 . . ?
H8SB C8S H8SC 109.5 . . ?

loop_
_geom_bond_atom_site_label_1
_geom_bond_atom_site_label_2
_geom_bond_distance
_geom_bond_site_symmetry_2
_geom_bond_publ_flag
Ir1 B1 1.989(8) . y
Ir1 B3 2.064(9) . y
Ir1 B2 2.073(9) . y
Ir1 P2 2.352(2) . y
Ir1 P1 2.361(2) . y
P1 C3 1.840(9) . ?
P1 C1 1.854(8) . ?
P1 C6 1.861(9) . ?
P2 C9 1.848(10) . ?
P2 C2 1.855(10) . ?
P2 C12 1.855(9) . ?
O1 C15 1.373(9) . ?
O1 B1 1.407(10) . ?
O2 C16 1.372(10) . ?
O2 B1 1.412(10) . ?
O3 C29 1.386(9) . ?
O3 B2 1.425(11) . ?
O4 C30 1.388(10) . ?
O4 B2 1.409(11) . ?
O5 C43 1.388(10) . ?
O5 B3 1.427(10) . ?
O6 C44 1.382(10) . ?
O6 B3 1.424(10) . ?
C1 C2 1.531(13) . ?
C1 H1A 0.9900 . ?
C1 H1B 0.9900 . ?
C2 H2A 0.9900 . ?
C2 H2B 0.9900 . ?
C3 C5 1.499(13) . ?
C3 C4 1.543(12) . ?
C3 H3A 1.0000 . ?
C4 H4A 0.9800 . ?
C4 H4B 0.9800 . ?
C4 H4C 0.9800 . ?
C5 H5A 0.9800 . ?
C5 H5B 0.9800 . ?
C5 H5C 0.9800 . ?
C6 C7A 1.39(2) . ?
C6 C7B 1.409(19) . ?
C6 C8 1.486(14) . ?
C7A H7AA 0.9800 . ?
C7A H7AB 0.9800 . ?
C7A H7AC 0.9800 . ?
C7B H7BA 0.9800 . ?
C7B H7BB 0.9800 . ?
C7B H7BC 0.9800 . ?
C8 H8A 0.9800 . ?
C8 H8B 0.9800 . ?
C8 H8C 0.9800 . ?
C9 C10 1.463(14) . ?
C9 C11 1.543(15) . ?
C9 H9 1.0000 . ?
C10 H10A 0.9800 . ?
C10 H10B 0.9800 . ?
C10 H10C 0.9800 . ?
C11 H11A 0.9800 . ?
C11 H11B 0.9800 . ?
C11 H11C 0.9800 . ?
C12 C14 1.527(14) . ?
C12 C13 1.558(14) . ?
C12 H12 1.0000 . ?
C13 H13A 0.9800 . ?
C13 H13B 0.9800 . ?
C13 H13C 0.9800 . ?
C14 H14A 0.9800 . ?
C14 H14B 0.9800 . ?
C14 H14C 0.9800 . ?
C15 C20 1.361(12) . ?
C15 C16 1.394(11) . ?
C16 C17 1.376(11) . ?
C17 C18 1.411(12) . ?
C17 C21 1.534(12) . ?
C18 C19 1.409(12) . ?
C18 H18 0.9500 . ?
C19 C20 1.400(12) . ?
C19 C25 1.539(12) . ?
C20 H20 0.9500 . ?
C21 C22 1.521(14) . ?
C21 C23 1.530(12) . ?
C21 C24 1.546(14) . ?
C22 H22A 0.9800 . ?
C22 H22B 0.9800 . ?
C22 H22C 0.9800 . ?
C23 H23A 0.9800 . ?
C23 H23B 0.9800 . ?
C23 H23C 0.9800 . ?
C24 H24A 0.9800 . ?
C24 H24B 0.9800 . ?
C24 H24C 0.9800 . ?
C25 C26 1.514(14) . ?
C25 C28 1.519(13) . ?
C25 C27 1.544(14) . ?
C26 H26A 0.9800 . ?
C26 H26B 0.9800 . ?
C26 H26C 0.9800 . ?
C27 H27A 0.9800 . ?
C27 H27B 0.9800 . ?
C27 H27C 0.9800 . ?
C28 H28A 0.9800 . ?
C28 H28B 0.9800 . ?
C28 H28C 0.9800 . ?
C29 C34 1.369(11) . ?
C29 C30 1.378(12) . ?
C30 C31 1.386(11) . ?
C31 C32 1.397(11) . ?
C31 C35 1.531(12) . ?
C32 C33 1.402(12) . ?
C32 H32 0.9500 . ?
C33 C34 1.395(11) . ?
C33 C39 1.533(12) . ?
C34 H34 0.9500 . ?
C35 C38 1.529(12) . ?
C35 C36 1.543(13) . ?
C35 C37 1.556(13) . ?
C36 H36A 0.9800 . ?
C36 H36B 0.9800 . ?
C36 H36C 0.9800 . ?
C37 H37A 0.9800 . ?
C37 H37B 0.9800 . ?
C37 H37C 0.9800 . ?
C38 H38A 0.9800 . ?
C38 H38B 0.9800 . ?
C38 H38C 0.9800 . ?
C39 C41 1.440(15) . ?
C39 C40 1.492(15) . ?
C39 C42 1.597(17) . ?
C40 H40A 0.9800 . ?
C40 H40B 0.9800 . ?
C40 H40C 0.9800 . ?
C41 H41A 0.9800 . ?
C41 H41B 0.9800 . ?
C41 H41C 0.9800 . ?
C42 H42A 0.9800 . ?
C42 H42B 0.9800 . ?
C42 H42C 0.9800 . ?
C43 C48 1.367(12) . ?
C43 C44 1.373(11) . ?
C44 C45 1.387(11) . ?
C45 C46 1.410(12) . ?
C45 C49 1.520(12) . ?
C46 C47 1.391(13) . ?
C46 H46 0.9500 . ?
C47 C48 1.407(12) . ?
C47 C53 1.540(13) . ?
C48 H48 0.9500 . ?
C49 C52 1.512(12) . ?
C49 C50 1.544(13) . ?
C49 C51 1.545(12) . ?
C50 H50A 0.9800 . ?
C50 H50B 0.9800 . ?
C50 H50C 0.9800 . ?
C51 H51A 0.9800 . ?
C51 H51B 0.9800 . ?
C51 H51C 0.9800 . ?
C52 H52A 0.9800 . ?
C52 H52B 0.9800 . ?
C52 H52C 0.9800 . ?
C53 C54 1.512(15) . ?
C53 C55 1.523(16) . ?
C53 C56 1.547(16) . ?
C54 H54A 0.9800 . ?
C54 H54B 0.9800 . ?
C54 H54C 0.9800 . ?
C55 H55A 0.9800 . ?
C55 H55B 0.9800 . ?
C55 H55C 0.9800 . ?
C56 H56A 0.9800 . ?
C56 H56B 0.9800 . ?
C56 H56C 0.9800 . ?
C1S C2S 1.482(19) . ?
C1S H1SA 0.9600 . ?
C1S H1SB 0.9599 . ?
C1S H1SC 0.9600 . ?
C2S C3S 1.417(19) . ?
C2S H2SA 0.9601 . ?
C2S H2SB 0.9599 . ?
C3S C4S 1.552(19) . ?
C3S H3SA 0.9600 . ?
C3S H3SB 0.9600 . ?
C4S C5S 1.496(18) . ?
C4S H4SA 0.9599 . ?
C4S H4SB 0.9600 . ?
C5S C6S 1.463(17) . ?
C5S H5SA 0.9600 . ?
C5S H5SB 0.9600 . ?
C6S C7S 1.440(17) . ?
C6S H6SA 0.9600 . ?
C6S H6SB 0.9600 . ?
C7S C8S 0.74(4) 2_677 ?
C7S C8S 1.468(17) . ?
C7S H7SA 0.9600 . ?
C7S H7SB 0.9601 . ?
C8S C7S 0.74(4) 2_677 ?
C8S C8S 0.95(6) 2_677 ?
C8S H8SA 0.9600 . ?
C8S H8SB 0.9600 . ?
C8S H8SC 0.9600 . ?

loop_
_geom_torsion_atom_site_label_1
_geom_torsion_atom_site_label_2
_geom_torsion_atom_site_label_3
_geom_torsion_atom_site_label_4
_geom_torsion
_geom_torsion_site_symmetry_1
_geom_torsion_site_symmetry_4
B1 Ir1 P1 C3 117.2(5) . .
B3 Ir1 P1 C3 126(9) . .
B2 Ir1 P1 C3 35.9(4) . .
P2 Ir1 P1 C3 -134.4(4) . .
B1 Ir1 P1 C1 -125.3(4) . .
B3 Ir1 P1 C1 -116(9) . .
B2 Ir1 P1 C1 153.4(4) . .
P2 Ir1 P1 C1 -16.9(3) . .
B1 Ir1 P1 C6 -9.0(5) . .
B3 Ir1 P1 C6 0(9) . .
B2 Ir1 P1 C6 -90.4(4) . .
P2 Ir1 P1 C6 99.3(4) . .
B1 Ir1 P2 C9 -34.2(5) . .
B3 Ir1 P2 C9 46.8(5) . .
B2 Ir1 P2 C9 130.2(17) . .
P1 Ir1 P2 C9 -131.7(4) . .
B1 Ir1 P2 C2 94.8(4) . .
B3 Ir1 P2 C2 175.8(4) . .
B2 Ir1 P2 C2 -100.8(17) . .
P1 Ir1 P2 C2 -2.6(3) . .
B1 Ir1 P2 C12 -153.2(4) . .
B3 Ir1 P2 C12 -72.3(4) . .
B2 Ir1 P2 C12 11.2(17) . .
P1 Ir1 P2 C12 109.3(3) . .
C15 O1 B1 O2 -5.5(8) . .
C15 O1 B1 Ir1 175.2(6) . .
C16 O2 B1 O1 5.0(8) . .
C16 O2 B1 Ir1 -175.7(6) . .
B3 Ir1 B1 O1 -86.6(7) . .
B2 Ir1 B1 O1 -170.8(8) . .
P2 Ir1 B1 O1 6.6(7) . .
P1 Ir1 B1 O1 93.2(7) . .
B3 Ir1 B1 O2 94.2(7) . .
B2 Ir1 B1 O2 10.0(7) . .
P2 Ir1 B1 O2 -172.6(6) . .
P1 Ir1 B1 O2 -86.1(7) . .
C30 O4 B2 O3 5.0(9) . .
C30 O4 B2 Ir1 -177.0(6) . .
C29 O3 B2 O4 -5.7(8) . .
C29 O3 B2 Ir1 176.3(6) . .
B1 Ir1 B2 O4 94.1(7) . .
B3 Ir1 B2 O4 13.7(7) . .
P2 Ir1 B2 O4 -71(2) . .
P1 Ir1 B2 O4 -167.9(7) . .
B1 Ir1 B2 O3 -88.2(8) . .
B3 Ir1 B2 O3 -168.7(8) . .
P2 Ir1 B2 O3 106.7(17) . .
P1 Ir1 B2 O3 9.8(8) . .
C44 O6 B3 O5 3.5(8) . .
C44 O6 B3 Ir1 -171.6(6) . .
C43 O5 B3 O6 -4.3(8) . .
C43 O5 B3 Ir1 170.9(6) . .
B1 Ir1 B3 O6 6.8(7) . .
B2 Ir1 B3 O6 88.3(7) . .
P2 Ir1 B3 O6 -101.4(7) . .
P1 Ir1 B3 O6 -2(9) . .
B1 Ir1 B3 O5 -167.5(7) . .
B2 Ir1 B3 O5 -85.9(7) . .
P2 Ir1 B3 O5 84.3(7) . .
P1 Ir1 B3 O5 -177(39) . .
C3 P1 C1 C2 166.3(7) . .
C6 P1 C1 C2 -85.0(7) . .
Ir1 P1 C1 C2 38.4(7) . .
P1 C1 C2 P2 -41.7(8) . .
C9 P2 C2 C1 167.8(7) . .
C12 P2 C2 C1 -81.8(8) . .
Ir1 P2 C2 C1 26.7(7) . .
C1 P1 C3 C5 -75.0(7) . .
C6 P1 C3 C5 176.4(7) . .
Ir1 P1 C3 C5 45.2(8) . .
C1 P1 C3 C4 52.0(9) . .
C6 P1 C3 C4 -56.6(9) . .
Ir1 P1 C3 C4 172.1(7) . .
C3 P1 C6 C7A 160.8(14) . .
C1 P1 C6 C7A 53.2(15) . .
Ir1 P1 C6 C7A -65.3(15) . .
C3 P1 C6 C7B 85.0(13) . .
C1 P1 C6 C7B -22.7(13) . .
Ir1 P1 C6 C7B -141.2(12) . .
C3 P1 C6 C8 -58.0(9) . .
C1 P1 C6 C8 -165.6(8) . .
Ir1 P1 C6 C8 75.9(9) . .
C2 P2 C9 C10 -55.3(9) . .
C12 P2 C9 C10 -166.8(8) . .
Ir1 P2 C9 C10 75.7(9) . .
C2 P2 C9 C11 -177.9(8) . .
C12 P2 C9 C11 70.6(8) . .
Ir1 P2 C9 C11 -46.9(9) . .
C9 P2 C12 C14 -165.8(7) . .
C2 P2 C12 C14 83.9(7) . .
Ir1 P2 C12 C14 -30.8(7) . .
C9 P2 C12 C13 68.6(9) . .
C2 P2 C12 C13 -41.7(9) . .
Ir1 P2 C12 C13 -156.4(8) . .
B1 O1 C15 C20 -175.1(9) . .
B1 O1 C15 C16 3.9(9) . .
B1 O2 C16 C17 177.5(8) . .
B1 O2 C16 C15 -2.6(9) . .
C20 C15 C16 O2 178.2(8) . .
O1 C15 C16 O2 -0.8(9) . .
C20 C15 C16 C17 -1.9(14) . .
O1 C15 C16 C17 179.1(8) . .
O2 C16 C17 C18 -178.3(8) . .
C15 C16 C17 C18 1.8(13) . .
O2 C16 C17 C21 -0.3(14) . .
C15 C16 C17 C21 179.8(8) . .
C16 C17 C18 C19 -0.7(14) . .
C21 C17 C18 C19 -178.6(9) . .
C17 C18 C19 C20 -0.6(15) . .
C17 C18 C19 C25 176.6(9) . .
O1 C15 C20 C19 179.3(8) . .
C16 C15 C20 C19 0.6(14) . .
C18 C19 C20 C15 0.6(14) . .
C25 C19 C20 C15 -176.5(9) . .
C16 C17 C21 C22 58.9(11) . .
C18 C17 C21 C22 -123.3(9) . .
C16 C17 C21 C23 178.9(9) . .
C18 C17 C21 C23 -3.3(13) . .
C16 C17 C21 C24 -61.8(11) . .
C18 C17 C21 C24 116.0(10) . .
C20 C19 C25 C26 -125.1(10) . .
C18 C19 C25 C26 57.8(12) . .
C20 C19 C25 C28 -3.5(14) . .
C18 C19 C25 C28 179.4(10) . .
C20 C19 C25 C27 114.8(10) . .
C18 C19 C25 C27 -62.3(12) . .
B2 O3 C29 C34 -174.6(8) . .
B2 O3 C29 C30 4.3(9) . .
C34 C29 C30 C31 1.6(13) . .
O3 C29 C30 C31 -177.4(7) . .
C34 C29 C30 O4 177.7(7) . .
O3 C29 C30 O4 -1.2(9) . .
B2 O4 C30 C29 -2.4(9) . .
B2 O4 C30 C31 173.4(8) . .
C29 C30 C31 C32 -1.8(12) . .
O4 C30 C31 C32 -177.1(8) . .
C29 C30 C31 C35 179.5(8) . .
O4 C30 C31 C35 4.2(14) . .
C30 C31 C32 C33 2.8(13) . .
C35 C31 C32 C33 -178.5(8) . .
C31 C32 C33 C34 -3.5(13) . .
C31 C32 C33 C39 175.8(8) . .
C30 C29 C34 C33 -2.0(13) . .
O3 C29 C34 C33 176.7(7) . .
C32 C33 C34 C29 2.8(12) . .
C39 C33 C34 C29 -176.5(8) . .
C30 C31 C35 C38 177.8(8) . .
C32 C31 C35 C38 -0.7(12) . .
C30 C31 C35 C36 -62.8(10) . .
C32 C31 C35 C36 118.6(9) . .
C30 C31 C35 C37 56.2(11) . .
C32 C31 C35 C37 -122.4(9) . .
C34 C33 C39 C41 -49.4(15) . .
C32 C33 C39 C41 131.4(13) . .
C34 C33 C39 C40 -179.4(10) . .
C32 C33 C39 C40 1.3(15) . .
C34 C33 C39 C42 62.7(11) . .
C32 C33 C39 C42 -116.6(11) . .
B3 O5 C43 C48 -175.0(8) . .
B3 O5 C43 C44 3.5(9) . .
C48 C43 C44 O6 177.3(8) . .
O5 C43 C44 O6 -1.3(9) . .
C48 C43 C44 C45 -1.1(13) . .
O5 C43 C44 C45 -179.7(7) . .
B3 O6 C44 C43 -1.4(9) . .
B3 O6 C44 C45 176.9(8) . .
C43 C44 C45 C46 1.0(12) . .
O6 C44 C45 C46 -177.1(7) . .
C43 C44 C45 C49 -178.5(8) . .
O6 C44 C45 C49 3.4(13) . .
C44 C45 C46 C47 0.3(13) . .
C49 C45 C46 C47 179.8(8) . .
C45 C46 C47 C48 -1.5(14) . .
C45 C46 C47 C53 176.6(8) . .
C44 C43 C48 C47 -0.1(13) . .
O5 C43 C48 C47 178.2(8) . .
C46 C47 C48 C43 1.4(13) . .
C53 C47 C48 C43 -176.7(9) . .
C44 C45 C49 C52 178.1(8) . .
C46 C45 C49 C52 -1.4(12) . .
C44 C45 C49 C50 -61.1(10) . .
C46 C45 C49 C50 119.5(9) . .
C44 C45 C49 C51 58.2(11) . .
C46 C45 C49 C51 -121.2(9) . .
C46 C47 C53 C54 48.6(13) . .
C48 C47 C53 C54 -133.3(10) . .
C46 C47 C53 C55 -71.5(12) . .
C48 C47 C53 C55 106.5(11) . .
C46 C47 C53 C56 167.9(10) . .
C48 C47 C53 C56 -14.1(14) . .
C1S C2S C3S C4S 169(5) . .
C2S C3S C4S C5S -177(5) . .
C3S C4S C5S C6S -142(4) . .
C4S C5S C6S C7S 163(3) . .
C5S C6S C7S C8S 179(20) . 2_677
C5S C6S C7S C8S 178(3) . .
C8S C7S C8S C7S 0.01(3) 2_677 2_677
C6S C7S C8S C7S 180(14) . 2_677
C6S C7S C8S C8S 180(14) . 2_677
